data_1516705
loop_
_publ_author_name
'Yu, Yuanyuan'
'Wang, Chunyu'
'He, Xinze'
'Yao, Xiaotong'
'Zu, Liansuo'

_publ_section_title
;
 Efficient Assembly of Polysubstituted Pyrroles via a (3 + 2)
 Cycloaddition/Skeletal Rearrangement/Redox Isomerization Cascade
 Reaction.
;
_journal_issue 13
_journal_name_full 'Organic letters'
_journal_page_first 3580
_journal_page_last 3583
_journal_paper_doi 10.1021/ol501580b
_journal_volume 16
_journal_year 2014
_chemical_formula_moiety 'C22 H21 N O2'
_chemical_formula_sum 'C22 H21 N O2'
_chemical_formula_weight 331.40
_chemical_name_systematic
;
 ?
;
_space_group_crystal_system orthorhombic
_space_group_IT_number 19
_space_group_name_Hall 'P 2ac 2ab'
_space_group_name_H-M_alt 'P 21 21 21'
_symmetry_space_group_name_Hall 'P 2ac 2ab'
_symmetry_space_group_name_H-M 'P 21 21 21'
_atom_sites_solution_hydrogens geom
_atom_sites_solution_primary iterative
_audit_creation_date 2014-03-10
_audit_creation_method
;
  Olex2 1.2
  (compiled Apr 23 2013 17:54:37, GUI svn.r4466)
;
_cell_angle_alpha 90
_cell_angle_beta 90
_cell_angle_gamma 90
_cell_formula_units_Z 4
_cell_length_a 5.9003(3)
_cell_length_b 14.0020(7)
_cell_length_c 21.7297(10)
_cell_measurement_reflns_used 2925
_cell_measurement_temperature 180.01(10)
_cell_measurement_theta_max 27.2340
_cell_measurement_theta_min 3.8340
_cell_volume 1795.22(15)
_computing_cell_refinement
;
CrysAlisPro, Agilent Technologies,
Version 1.171.36.32 (release 02-08-2013 CrysAlis171 .NET)
(compiled Aug  2 2013,16:46:58)
;
_computing_data_collection
;
CrysAlisPro, Agilent Technologies,
Version 1.171.36.32 (release 02-08-2013 CrysAlis171 .NET)
(compiled Aug  2 2013,16:46:58)
;
_computing_data_reduction
;
CrysAlisPro, Agilent Technologies,
Version 1.171.36.32 (release 02-08-2013 CrysAlis171 .NET)
(compiled Aug  2 2013,16:46:58)
;
_computing_molecular_graphics
;
O. V. Dolomanov, L. J. Bourhis, R. J. Gildea, J. A. K. Howard and H. Puschmann,
OLEX2: a complete structure solution, refinement and analysis program.
J. Appl. Cryst. (2009). 42, 339-341.
;
_computing_publication_material
;
O. V. Dolomanov, L. J. Bourhis, R. J. Gildea, J. A. K. Howard and H. Puschmann,
OLEX2: a complete structure solution, refinement and analysis program.
J. Appl. Cryst. (2009). 42, 339-341.
;
_computing_structure_refinement
;
XL, G.M. Sheldrick, Acta Cryst.
(2008). A64, 112-122
;
_computing_structure_solution 'SUPERFLIP, J. Appl. Cryst. (2007) 40, 786-790'
_diffrn_ambient_temperature 180.01(10)
_diffrn_detector_area_resol_mean 10.3914
_diffrn_measured_fraction_theta_full 0.9968
_diffrn_measured_fraction_theta_max 0.7750
_diffrn_measurement_details
;
  1 omega   -2.00   44.00   1.0000   20.0000
omega____ theta____ kappa____ phi______ frames
    -        8.7169  -99.0000  150.0000 46

  2 omega  -34.00   26.00   1.0000   20.0000
omega____ theta____ kappa____ phi______ frames
    -       -9.5762   38.0000 -180.0000 60

  3 omega  -19.00   32.00   1.0000   20.0000
omega____ theta____ kappa____ phi______ frames
    -       -9.5762  -99.0000 -120.0000 51
;
_diffrn_measurement_device_type 'SuperNova, Dual, Cu at zero, Atlas'
_diffrn_measurement_method '\w scans'
_diffrn_orient_matrix_UB_11 0.0285846000
_diffrn_orient_matrix_UB_12 0.0487217000
_diffrn_orient_matrix_UB_13 -0.0044971000
_diffrn_orient_matrix_UB_21 0.0647849000
_diffrn_orient_matrix_UB_22 -0.0005787000
_diffrn_orient_matrix_UB_23 0.0274984000
_diffrn_orient_matrix_UB_31 0.0971679000
_diffrn_orient_matrix_UB_32 -0.0138642000
_diffrn_orient_matrix_UB_33 -0.0169913000
_diffrn_radiation_monochromator mirror
_diffrn_radiation_type 'Mo K\a'
_diffrn_radiation_wavelength 0.7107
_diffrn_reflns_av_R_equivalents 0.0257
_diffrn_reflns_av_unetI/netI 0.0342
_diffrn_reflns_Laue_measured_fraction_full 0.997
_diffrn_reflns_Laue_measured_fraction_max 0.985
_diffrn_reflns_limit_h_max 7
_diffrn_reflns_limit_h_min -7
_diffrn_reflns_limit_k_max 13
_diffrn_reflns_limit_k_min -17
_diffrn_reflns_limit_l_max 26
_diffrn_reflns_limit_l_min -22
_diffrn_reflns_number 6860
_diffrn_reflns_point_group_measured_fraction_full 0.935
_diffrn_reflns_point_group_measured_fraction_max 0.914
_diffrn_reflns_theta_full 25.242
_diffrn_reflns_theta_max 26.016
_diffrn_reflns_theta_min 2.910
_diffrn_source 'SuperNova (Mo) X-ray Source'
_exptl_absorpt_coefficient_mu 0.078
_exptl_absorpt_correction_T_max 1.00000
_exptl_absorpt_correction_T_min 0.56227
_exptl_absorpt_correction_type multi-scan
_exptl_absorpt_process_details
;
CrysAlisPro, Agilent Technologies,
Version 1.171.36.32 (release 02-08-2013 CrysAlis171 .NET)
(compiled Aug  2 2013,16:46:58)
Empirical absorption correction using spherical harmonics,
 implemented in SCALE3 ABSPACK scaling algorithm.
;
_exptl_crystal_colour
;
;
_exptl_crystal_density_diffrn 1.226
_exptl_crystal_description
;
;
_exptl_crystal_F_000 704
_exptl_crystal_size_max 0.2
_exptl_crystal_size_mid 0.1
_exptl_crystal_size_min 0.1
_refine_diff_density_max 0.148
_refine_diff_density_min -0.175
_refine_diff_density_rms 0.036
_refine_ls_abs_structure_details
;
 Flack x determined using 930 quotients [(I+)-(I-)]/[(I+)+(I-)]
 (Parsons and Flack (2004), Acta Cryst. A60, s61).
;
_refine_ls_abs_structure_Flack -1.2(8)
_refine_ls_extinction_method none
_refine_ls_goodness_of_fit_ref 1.067
_refine_ls_hydrogen_treatment constr
_refine_ls_matrix_type full
_refine_ls_number_parameters 228
_refine_ls_number_reflns 3235
_refine_ls_number_restraints 0
_refine_ls_restrained_S_all 1.067
_refine_ls_R_factor_all 0.0538
_refine_ls_R_factor_gt 0.0420
_refine_ls_shift/su_max 0.008
_refine_ls_shift/su_mean 0.001
_refine_ls_structure_factor_coef Fsqd
_refine_ls_weighting_details 'w=1/[\s^2^(Fo^2^)+(0.0457P)^2^+0.3062P] where P=(Fo^2^+2Fc^2^)/3'
_refine_ls_weighting_scheme calc
_refine_ls_wR_factor_gt 0.0980
_refine_ls_wR_factor_ref 0.1042
_reflns_Friedel_coverage 0.590
_reflns_Friedel_fraction_full 0.846
_reflns_Friedel_fraction_max 0.815
_reflns_number_gt 2763
_reflns_number_total 3235
_reflns_threshold_expression 'I > 2\s(I)'
_cod_data_source_file ol501580b_si_002.cif
_cod_data_source_block exp_3066
_cod_depositor_comments 'Adding full bibliography for 1516705.cif.'
_cod_database_code 1516705
_chemical_oxdiff_formula 'C H N O'
_reflns_odcompleteness_completeness 99.68
_reflns_odcompleteness_iscentric 1
_reflns_odcompleteness_theta 24.97
_olex2_refinement_description
;
1. Fixed Uiso
 At 1.2 times of:
  All C(H) groups, All C(H,H) groups
 At 1.5 times of:
  All C(H,H,H) groups
2.a Secondary CH2 refined with riding coordinates:
 C11(H11A,H11B)
2.b Aromatic/amide H refined with riding coordinates:
 C2(H2), C3(H3), C4(H4), C5(H5), C6(H6), C9(H9), C12(H12), C13(H13), C15(H15),
 C16(H16), C17(H17), C18(H18), C19(H19)
2.c Idealised Me refined as rotating group:
 C20(H20A,H20B,H20C), C22(H22A,H22B,H22C)
;
_shelx_estimated_absorpt_t_max 0.992
_shelx_estimated_absorpt_t_min 0.985
_shelx_space_group_comment
;
The symmetry employed for this shelxl refinement is uniquely defined
by the following loop, which should always be used as a source of
symmetry information in preference to the above space-group names.
They are only intended as comments.
;
_shelxl_version_number 2013-3

loop_
_space_group_symop_operation_xyz
'x, y, z'
'-x+1/2, -y, z+1/2'
'x+1/2, -y+1/2, -z'
'-x, y+1/2, -z+1/2'

loop_
_atom_site_label
_atom_site_type_symbol
_atom_site_fract_x
_atom_site_fract_y
_atom_site_fract_z
_atom_site_U_iso_or_equiv
_atom_site_adp_type
_atom_site_occupancy
_atom_site_site_symmetry_order
_atom_site_calc_flag
_atom_site_refinement_flags_posn
_atom_site_refinement_flags_adp
C1 C 0.3003(4) 0.61793(17) 0.64097(11) 0.0292(6) Uani 1 1 d . .
C2 C 0.1026(5) 0.6723(2) 0.64212(14) 0.0416(7) Uani 1 1 d . .
H2 H -0.0218 0.6520 0.6666 0.050 Uiso 1 1 calc R U
C3 C 0.0851(6) 0.7555(2) 0.60813(17) 0.0567(9) Uani 1 1 d . .
H3 H -0.0507 0.7918 0.6098 0.068 Uiso 1 1 calc R U
C4 C 0.2603(6) 0.7860(2) 0.57235(14) 0.0529(9) Uani 1 1 d . .
H4 H 0.2465 0.8430 0.5490 0.064 Uiso 1 1 calc R U
C5 C 0.4574(6) 0.7336(2) 0.57029(12) 0.0480(8) Uani 1 1 d . .
H5 H 0.5801 0.7546 0.5454 0.058 Uiso 1 1 calc R U
C6 C 0.4777(5) 0.65044(19) 0.60428(11) 0.0355(6) Uani 1 1 d . .
H6 H 0.6149 0.6150 0.6025 0.043 Uiso 1 1 calc R U
C7 C 0.3128(4) 0.52674(17) 0.67491(11) 0.0285(6) Uani 1 1 d . .
C8 C 0.4678(5) 0.50046(18) 0.72061(11) 0.0334(6) Uani 1 1 d . .
C9 C 0.2419(6) 0.37676(19) 0.70395(12) 0.0459(8) Uani 1 1 d . .
H9 H 0.1761 0.3150 0.7071 0.055 Uiso 1 1 calc R U
C10 C 0.1696(5) 0.44762(19) 0.66470(11) 0.0326(6) Uani 1 1 d . .
C11 C -0.0246(5) 0.43952(19) 0.62004(12) 0.0349(6) Uani 1 1 d . .
H11A H -0.1680 0.4538 0.6418 0.042 Uiso 1 1 calc R U
H11B H -0.0053 0.4877 0.5871 0.042 Uiso 1 1 calc R U
C12 C -0.0401(5) 0.34271(18) 0.59170(11) 0.0329(6) Uani 1 1 d . .
H12 H 0.0834 0.3222 0.5670 0.040 Uiso 1 1 calc R U
C13 C -0.2126(4) 0.28323(19) 0.59837(12) 0.0327(6) Uani 1 1 d . .
H13 H -0.3367 0.3054 0.6223 0.039 Uiso 1 1 calc R U
C14 C -0.2328(4) 0.18629(18) 0.57267(11) 0.0306(6) Uani 1 1 d . .
C15 C -0.4175(5) 0.1306(2) 0.58895(13) 0.0423(7) Uani 1 1 d . .
H15 H -0.5306 0.1565 0.6152 0.051 Uiso 1 1 calc R U
C16 C -0.4402(6) 0.0376(2) 0.56762(15) 0.0517(8) Uani 1 1 d . .
H16 H -0.5674 0.0004 0.5796 0.062 Uiso 1 1 calc R U
C17 C -0.2788(6) -0.0011(2) 0.52903(13) 0.0462(8) Uani 1 1 d . .
H17 H -0.2930 -0.0649 0.5146 0.055 Uiso 1 1 calc R U
C18 C -0.0959(5) 0.0545(2) 0.51180(13) 0.0441(7) Uani 1 1 d . .
H18 H 0.0153 0.0289 0.4849 0.053 Uiso 1 1 calc R U
C19 C -0.0726(5) 0.1468(2) 0.53311(11) 0.0363(6) Uani 1 1 d . .
H19 H 0.0543 0.1838 0.5206 0.044 Uiso 1 1 calc R U
C20 C 0.5298(9) 0.3497(3) 0.78474(19) 0.1028(19) Uani 1 1 d . .
H20A H 0.5202 0.3825 0.8245 0.154 Uiso 1 1 calc R U
H20B H 0.6893 0.3399 0.7739 0.154 Uiso 1 1 calc R U
H20C H 0.4533 0.2877 0.7876 0.154 Uiso 1 1 calc R U
C21 C 0.6429(4) 0.5589(2) 0.74908(11) 0.0338(6) Uani 1 1 d . .
C22 C 0.9641(5) 0.5620(3) 0.81351(14) 0.0561(9) Uani 1 1 d . .
H22A H 1.0608 0.5904 0.7817 0.084 Uiso 1 1 calc R U
H22B H 1.0545 0.5189 0.8392 0.084 Uiso 1 1 calc R U
H22C H 0.8997 0.6127 0.8392 0.084 Uiso 1 1 calc R U
N1 N 0.4200(5) 0.40789(16) 0.73730(11) 0.0468(7) Uani 1 1 d . .
O1 O 0.6630(3) 0.64322(14) 0.74160(10) 0.0521(6) Uani 1 1 d . .
O2 O 0.7840(4) 0.50937(15) 0.78480(10) 0.0534(6) Uani 1 1 d . .

loop_
_atom_site_aniso_label
_atom_site_aniso_U_11
_atom_site_aniso_U_22
_atom_site_aniso_U_33
_atom_site_aniso_U_23
_atom_site_aniso_U_13
_atom_site_aniso_U_12
C1 0.0330(14) 0.0279(13) 0.0268(12) -0.0029(10) -0.0049(12) -0.0049(11)
C2 0.0317(15) 0.0384(17) 0.0547(18) 0.0050(14) -0.0038(14) -0.0014(12)
C3 0.0503(19) 0.0350(17) 0.085(2) 0.0086(17) -0.0308(19) -0.0027(15)
C4 0.079(3) 0.0343(16) 0.0459(17) 0.0113(14) -0.0314(19) -0.0209(17)
C5 0.071(2) 0.0444(17) 0.0284(14) -0.0012(13) 0.0002(16) -0.0237(17)
C6 0.0433(16) 0.0344(14) 0.0287(12) -0.0061(11) 0.0022(13) -0.0081(13)
C7 0.0315(13) 0.0278(13) 0.0261(12) -0.0031(10) 0.0000(12) -0.0013(11)
C8 0.0438(16) 0.0265(13) 0.0300(13) -0.0014(11) -0.0045(12) 0.0007(12)
C9 0.071(2) 0.0297(15) 0.0370(14) 0.0014(12) -0.0137(16) -0.0146(15)
C10 0.0415(15) 0.0303(13) 0.0259(12) -0.0022(11) 0.0011(12) -0.0040(12)
C11 0.0367(15) 0.0333(14) 0.0345(13) -0.0019(12) -0.0018(13) -0.0048(12)
C12 0.0358(14) 0.0352(14) 0.0278(13) -0.0018(11) 0.0000(12) -0.0038(12)
C13 0.0312(14) 0.0366(14) 0.0302(12) -0.0011(11) 0.0015(13) -0.0016(12)
C14 0.0336(14) 0.0331(13) 0.0251(12) 0.0022(11) -0.0049(12) -0.0048(11)
C15 0.0401(16) 0.0424(17) 0.0445(16) -0.0013(13) -0.0004(14) -0.0093(13)
C16 0.055(2) 0.0431(18) 0.0570(19) 0.0032(15) -0.0066(18) -0.0183(15)
C17 0.064(2) 0.0300(14) 0.0447(16) -0.0005(13) -0.0157(16) -0.0070(15)
C18 0.058(2) 0.0377(16) 0.0368(14) -0.0050(13) -0.0046(15) 0.0011(15)
C19 0.0392(15) 0.0383(15) 0.0314(13) 0.0024(12) -0.0040(13) -0.0077(13)
C20 0.173(5) 0.041(2) 0.095(3) 0.034(2) -0.094(3) -0.029(3)
C21 0.0382(15) 0.0373(16) 0.0261(12) -0.0033(12) -0.0013(12) 0.0053(12)
C22 0.0413(17) 0.083(2) 0.0439(17) -0.0054(17) -0.0176(15) 0.0018(18)
N1 0.0734(18) 0.0289(12) 0.0379(12) 0.0048(10) -0.0207(13) -0.0040(12)
O1 0.0558(13) 0.0354(12) 0.0650(13) 0.0012(10) -0.0259(12) -0.0080(9)
O2 0.0534(13) 0.0505(12) 0.0563(12) 0.0021(11) -0.0269(11) 0.0039(11)

loop_
_atom_type_symbol
_atom_type_description
_atom_type_scat_dispersion_real
_atom_type_scat_dispersion_imag
_atom_type_scat_source
C C 0.0033 0.0016 'International Tables Vol C Tables 4.2.6.8 and 6.1.1.4'
H H 0.0000 0.0000 'International Tables Vol C Tables 4.2.6.8 and 6.1.1.4'
O O 0.0106 0.0060 'International Tables Vol C Tables 4.2.6.8 and 6.1.1.4'
N N 0.0061 0.0033 'International Tables Vol C Tables 4.2.6.8 and 6.1.1.4'

loop_
_geom_angle_atom_site_label_1
_geom_angle_atom_site_label_2
_geom_angle_atom_site_label_3
_geom_angle
C2 C1 C7 120.4(2)
C6 C1 C2 117.4(2)
C6 C1 C7 122.1(2)
C1 C2 H2 119.6
C3 C2 C1 120.9(3)
C3 C2 H2 119.6
C2 C3 H3 119.6
C4 C3 C2 120.8(3)
C4 C3 H3 119.6
C3 C4 H4 120.2
C3 C4 C5 119.5(3)
C5 C4 H4 120.2
C4 C5 H5 119.9
C4 C5 C6 120.3(3)
C6 C5 H5 119.9
C1 C6 H6 119.5
C5 C6 C1 121.0(3)
C5 C6 H6 119.5
C8 C7 C1 127.9(2)
C8 C7 C10 107.3(2)
C10 C7 C1 124.8(2)
C7 C8 C21 128.1(2)
N1 C8 C7 107.5(2)
N1 C8 C21 124.3(2)
C10 C9 H9 125.0
N1 C9 H9 125.0
N1 C9 C10 110.0(2)
C7 C10 C11 128.0(2)
C9 C10 C7 106.4(2)
C9 C10 C11 125.5(2)
C10 C11 H11A 109.1
C10 C11 H11B 109.1
H11A C11 H11B 107.9
C12 C11 C10 112.4(2)
C12 C11 H11A 109.1
C12 C11 H11B 109.1
C11 C12 H12 117.5
C13 C12 C11 125.0(3)
C13 C12 H12 117.5
C12 C13 H13 116.5
C12 C13 C14 126.9(2)
C14 C13 H13 116.5
C15 C14 C13 119.1(2)
C15 C14 C19 117.9(3)
C19 C14 C13 123.1(2)
C14 C15 H15 119.4
C14 C15 C16 121.2(3)
C16 C15 H15 119.4
C15 C16 H16 119.8
C17 C16 C15 120.3(3)
C17 C16 H16 119.8
C16 C17 H17 120.6
C16 C17 C18 118.8(3)
C18 C17 H17 120.6
C17 C18 H18 119.5
C19 C18 C17 121.0(3)
C19 C18 H18 119.5
C14 C19 H19 119.6
C18 C19 C14 120.8(3)
C18 C19 H19 119.6
H20A C20 H20B 109.5
H20A C20 H20C 109.5
H20B C20 H20C 109.5
N1 C20 H20A 109.5
N1 C20 H20B 109.5
N1 C20 H20C 109.5
O1 C21 C8 124.5(2)
O1 C21 O2 122.0(3)
O2 C21 C8 113.4(2)
H22A C22 H22B 109.5
H22A C22 H22C 109.5
H22B C22 H22C 109.5
O2 C22 H22A 109.5
O2 C22 H22B 109.5
O2 C22 H22C 109.5
C8 N1 C20 128.3(3)
C9 N1 C8 108.8(2)
C9 N1 C20 122.9(3)
C21 O2 C22 116.6(2)

loop_
_geom_bond_atom_site_label_1
_geom_bond_atom_site_label_2
_geom_bond_distance
C1 C2 1.393(4)
C1 C6 1.393(4)
C1 C7 1.476(3)
C2 H2 0.9500
C2 C3 1.382(4)
C3 H3 0.9500
C3 C4 1.362(5)
C4 H4 0.9500
C4 C5 1.375(5)
C5 H5 0.9500
C5 C6 1.384(4)
C6 H6 0.9500
C7 C8 1.399(4)
C7 C10 1.411(4)
C8 C21 1.456(4)
C8 N1 1.375(3)
C9 H9 0.9500
C9 C10 1.376(4)
C9 N1 1.349(4)
C10 C11 1.505(4)
C11 H11A 0.9900
C11 H11B 0.9900
C11 C12 1.492(4)
C12 H12 0.9500
C12 C13 1.323(4)
C13 H13 0.9500
C13 C14 1.473(4)
C14 C15 1.386(4)
C14 C19 1.392(4)
C15 H15 0.9500
C15 C16 1.389(4)
C16 H16 0.9500
C16 C17 1.380(4)
C17 H17 0.9500
C17 C18 1.383(4)
C18 H18 0.9500
C18 C19 1.379(4)
C19 H19 0.9500
C20 H20A 0.9800
C20 H20B 0.9800
C20 H20C 0.9800
C20 N1 1.465(4)
C21 O1 1.197(3)
C21 O2 1.333(3)
C22 H22A 0.9800
C22 H22B 0.9800
C22 H22C 0.9800
C22 O2 1.436(4)
